data_7059111
loop_
_publ_author_name
'Jana, Oishi'
'Mani, Ganesan'

_publ_section_title
;
 New types of Cu and Ag clusters supported by the pyrrole-based NNN-pincer
 type ligand
;
_journal_issue 17
_journal_name_full 'New Journal of Chemistry'
_journal_page_first 9361
_journal_paper_doi 10.1039/C7NJ01009E
_journal_volume 41
_journal_year 2017
_chemical_formula_moiety '2(C16 H21 Cu I N5)'
_chemical_formula_sum 'C32 H42 Cu2 I2 N10'
_chemical_formula_weight 947.63
_space_group_crystal_system tetragonal
_space_group_IT_number 92
_space_group_name_Hall 'P 4abw 2nw'
_space_group_name_H-M_alt 'P 41 21 2'
_atom_sites_solution_hydrogens geom
_atom_sites_solution_primary iterative
_audit_creation_date 2017-05-09
_audit_creation_method
;
Olex2 1.2-dev
(compiled 2017.03.14 svn.r3397 for OlexSys, GUI svn.r3563)
;
_audit_update_record
;
2017-07-12 deposited with the CCDC.
2017-08-02 downloaded from the CCDC.
;
_cell_angle_alpha 90
_cell_angle_beta 90
_cell_angle_gamma 90
_cell_formula_units_Z 8
_cell_length_a 18.092(5)
_cell_length_b 18.092(5)
_cell_length_c 21.761(8)
_cell_measurement_reflns_used 83160
_cell_measurement_temperature 100(2)
_cell_measurement_theta_max 24.997
_cell_measurement_theta_min 1.126
_cell_volume 7123(4)
_computing_data_collection apex2
_computing_molecular_graphics ortep
_computing_publication_material CIFTAB
_computing_structure_refinement 'ShelXL (Sheldrick, 2015)'
_computing_structure_solution 'olex2.solve (Bourhis et al., 2015)'
_diffrn_ambient_temperature 100.15
_diffrn_measured_fraction_theta_full 1.000
_diffrn_measured_fraction_theta_max 1.000
_diffrn_measurement_device_type 'Brucker CCD APEX 2'
_diffrn_measurement_method hemisphere
_diffrn_radiation_type MoK\a
_diffrn_radiation_wavelength 0.71073
_diffrn_reflns_av_R_equivalents 0.1032
_diffrn_reflns_av_unetI/netI 0.0430
_diffrn_reflns_Laue_measured_fraction_full 1.000
_diffrn_reflns_Laue_measured_fraction_max 1.000
_diffrn_reflns_limit_h_max 21
_diffrn_reflns_limit_h_min -20
_diffrn_reflns_limit_k_max 21
_diffrn_reflns_limit_k_min -21
_diffrn_reflns_limit_l_max 25
_diffrn_reflns_limit_l_min -25
_diffrn_reflns_number 83078
_diffrn_reflns_point_group_measured_fraction_full 1.000
_diffrn_reflns_point_group_measured_fraction_max 1.000
_diffrn_reflns_theta_full 24.997
_diffrn_reflns_theta_max 24.997
_diffrn_reflns_theta_min 1.464
_exptl_absorpt_coefficient_mu 2.966
_exptl_absorpt_correction_type multi-scan
_exptl_absorpt_process_details sadabs
_exptl_crystal_colour colorless
_exptl_crystal_density_diffrn 1.767
_exptl_crystal_description Block
_exptl_crystal_F_000 3744
_exptl_crystal_size_max 0.211
_exptl_crystal_size_mid 0.209
_exptl_crystal_size_min 0.18
_exptl_transmission_factor_max 1
_exptl_transmission_factor_min 0.78
_refine_diff_density_max 1.929
_refine_diff_density_min -0.632
_refine_diff_density_rms 0.136
_refine_ls_abs_structure_details
;
 Refined as an inversion twin.
;
_refine_ls_abs_structure_Flack 0.50(6)
_refine_ls_extinction_method none
_refine_ls_goodness_of_fit_ref 1.035
_refine_ls_hydrogen_treatment constr
_refine_ls_matrix_type full
_refine_ls_number_parameters 426
_refine_ls_number_reflns 6283
_refine_ls_number_restraints 387
_refine_ls_restrained_S_all 1.014
_refine_ls_R_factor_all 0.0747
_refine_ls_R_factor_gt 0.0504
_refine_ls_shift/su_max 0.001
_refine_ls_shift/su_mean 0.000
_refine_ls_structure_factor_coef Fsqd
_refine_ls_weighting_details 'w=1/[\s^2^(Fo^2^)+(0.1000P)^2^] where P=(Fo^2^+2Fc^2^)/3'
_refine_ls_weighting_scheme calc
_refine_ls_wR_factor_gt 0.1410
_refine_ls_wR_factor_ref 0.1629
_reflns_Friedel_coverage 0.750
_reflns_Friedel_fraction_full 1.000
_reflns_Friedel_fraction_max 1.000
_reflns_number_gt 4507
_reflns_number_total 6283
_reflns_threshold_expression 'I > 2\s(I)'
_cod_data_source_file c7nj01009e2.cif
_cod_data_source_block cu2I2
_cod_database_code 7059111
_shelx_shelxl_version_number 2014/7
_shelx_space_group_comment
;
The symmetry employed for this shelxl refinement is uniquely defined
by the following loop, which should always be used as a source of
symmetry information in preference to the above space-group names.
They are only intended as comments.
;
_shelx_estimated_absorpt_t_max 0.617
_shelx_estimated_absorpt_t_min 0.573
_olex2_refinement_description
;
1. Twinned data refinement
 Scales: 0.50(6)
 0.50(6)
2. Fixed Uiso
 At 1.2 times of:
  All C(H) groups, {H38A,H38B,H38C} of C38, All C(H,H) groups, All N(H) groups
 At 1.5 times of:
  {H25A,H25B,H25C} of C25, {H60A,H60B,H60C} of C60, {H64A,H64B,H64C} of C64,
  {H66A,H66B,H66C} of C66, {H77A,H77B,H77C} of C77, {H30A,H30B,H30C} of C30,
  {H22A,H22B,H22C} of C22
3. Rigid body (RIGU) restrains
 C23, I10, Cu11, Cu12, N13, N14, N15, C16, N17, C18, C19, C20, C21, C22, C24,
 C25, C26, C29, C30, C37, C38, N43, C44, C48
 with sigma for 1-2 distances of 0.004 and sigma for 1-3 distances of 0.004
 Cu50, I51, N52, N53, N54, C55, N56, C57, C58, C59, C60, C61, C62, C63, C64,
 C65, C66, C67, C76, C77, N85, C86, N87, C88
 with sigma for 1-2 distances of 0.004 and sigma for 1-3 distances of 0.004
4.a Secondary CH2 refined with riding coordinates:
 C23(H23A,H23B), C62(H62A,H62B), C19(H19A,H19B), C59(H59A,H59B)
4.b Aromatic/amide H refined with riding coordinates:
 N85(H85), N43(H43), N87(H87), C44(H44), C61(H61), C21(H21), C65(H65),
 C26(H26), C86(H86), C88(H88), C48(H48)
4.c Idealised Me refined as rotating group:
 C66(H66A,H66B,H66C), C77(H77A,H77B,H77C), C30(H30A,H30B,H30C), C64(H64A,H64B,
 H64C), C25(H25A,H25B,H25C), C60(H60A,H60B,H60C), C38(H38A,H38B,H38C), C22(H22A,
 H22B,H22C)
;
_olex2_submission_special_instructions 'No special instructions were received'

loop_
_space_group_symop_operation_xyz
'x, y, z'
'-y+1/2, x+1/2, z+1/4'
'-x, -y, z+1/2'
'y+1/2, -x+1/2, z+3/4'
'x+1/2, -y+1/2, -z+3/4'
'-x+1/2, y+1/2, -z+1/4'
'y, x, -z'
'-y, -x, -z+1/2'

loop_
_atom_site_label
_atom_site_type_symbol
_atom_site_fract_x
_atom_site_fract_y
_atom_site_fract_z
_atom_site_U_iso_or_equiv
_atom_site_adp_type
_atom_site_occupancy
_atom_site_site_symmetry_order
_atom_site_calc_flag
_atom_site_refinement_flags_posn
_atom_site_refinement_flags_adp
_atom_site_refinement_flags_occupancy
I10 I -0.24582(4) 0.24053(4) 0.84167(5) 0.0300(3) Uani 1 1 d . U .
I51 I 0.26077(4) 0.74042(4) 0.84189(4) 0.0302(3) Uani 1 1 d . U .
Cu50 Cu 0.19069(8) 0.66587(8) 0.75065(7) 0.0340(4) Uani 1 1 d . U .
Cu11 Cu -0.31461(8) 0.31461(8) 0.7500 0.0374(5) Uani 1 2 d S TU P
Cu12 Cu -0.17092(7) 0.17092(7) 0.7500 0.0321(5) Uani 1 2 d S TU P
N85 N 0.3833(5) 0.6167(5) 0.7500 0.038(3) Uani 1 2 d S TU P
H85 H 0.3490 0.6511 0.7500 0.045 Uiso 1 2 calc RS T P
N43 N -0.1179(5) 0.3612(5) 0.7591(5) 0.035(2) Uani 1 1 d . U .
H43 H -0.1526 0.3273 0.7560 0.042 Uiso 1 1 calc R . .
N87 N 0.1395(5) 0.8605(5) 0.7500 0.043(4) Uani 1 2 d S TU P
H87 H 0.1739 0.8261 0.7500 0.051 Uiso 1 2 calc RS T P
N17 N -0.0088(5) 0.2256(6) 0.7572(5) 0.033(2) Uani 1 1 d . U .
N15 N -0.2537(5) 0.4751(6) 0.7557(6) 0.037(2) Uani 1 1 d . U .
N54 N 0.2499(5) 0.5041(5) 0.7441(5) 0.033(2) Uani 1 1 d . U .
N56 N 0.0283(5) 0.7223(6) 0.7470(6) 0.037(2) Uani 1 1 d . U .
C23 C -0.0282(7) 0.2775(7) 0.8074(6) 0.037(3) Uani 1 1 d . U .
H23A H -0.0697 0.2563 0.8314 0.044 Uiso 1 1 calc R . .
H23B H 0.0147 0.2821 0.8354 0.044 Uiso 1 1 calc R . .
C66 C 0.2853(8) 0.3709(6) 0.7505(7) 0.046(3) Uani 1 1 d . U .
H66A H 0.2681 0.3583 0.7090 0.069 Uiso 1 1 calc GR . .
H66B H 0.2766 0.3289 0.7780 0.069 Uiso 1 1 calc GR . .
H66C H 0.3382 0.3822 0.7493 0.069 Uiso 1 1 calc GR . .
N13 N -0.2991(6) 0.4226(6) 0.7757(5) 0.042(3) Uani 1 1 d . U .
C77 C -0.1010(8) 0.7575(8) 0.7289(8) 0.060(5) Uani 1 1 d . U .
H77A H -0.1140 0.7538 0.7725 0.090 Uiso 1 1 calc GR . .
H77B H -0.1421 0.7393 0.7038 0.090 Uiso 1 1 calc GR . .
H77C H -0.0909 0.8093 0.7185 0.090 Uiso 1 1 calc GR . .
C30 C -0.2155(8) 0.6047(7) 0.7737(7) 0.056(4) Uani 1 1 d . U .
H30A H -0.1631 0.5918 0.7783 0.084 Uiso 1 1 calc GR . .
H30B H -0.2278 0.6452 0.8018 0.084 Uiso 1 1 calc GR . .
H30C H -0.2249 0.6202 0.7313 0.084 Uiso 1 1 calc GR . .
C64 C 0.0908(8) 0.5758(8) 0.6509(6) 0.049(4) Uani 1 1 d . U .
H64A H 0.1393 0.5941 0.6378 0.074 Uiso 1 1 calc GR . .
H64B H 0.0628 0.5591 0.6149 0.074 Uiso 1 1 calc GR . .
H64C H 0.0975 0.5343 0.6794 0.074 Uiso 1 1 calc GR . .
C67 C 0.3758(7) 0.5477(7) 0.7239(6) 0.040(3) Uani 1 1 d . U .
C25 C -0.0678(7) 0.0995(8) 0.6430(6) 0.048(4) Uani 1 1 d . U .
H25A H -0.0795 0.0545 0.6662 0.071 Uiso 1 1 calc GR . .
H25B H -0.0370 0.0867 0.6075 0.071 Uiso 1 1 calc GR . .
H25C H -0.1138 0.1224 0.6287 0.071 Uiso 1 1 calc GR . .
N14 N -0.0622(5) 0.1839(6) 0.7303(5) 0.032(2) Uani 1 1 d . U .
C62 C 0.0441(7) 0.7773(8) 0.7942(7) 0.044(3) Uani 1 1 d . U .
H62A H 0.0826 0.7570 0.8218 0.053 Uiso 1 1 calc R . .
H62B H -0.0011 0.7845 0.8191 0.053 Uiso 1 1 calc R . .
C24 C 0.0578(7) 0.2202(7) 0.7279(6) 0.035(3) Uani 1 1 d . U .
C60 C 0.1225(8) 0.5635(7) 0.8603(7) 0.052(4) Uani 1 1 d . U .
H60A H 0.1450 0.6103 0.8731 0.078 Uiso 1 1 calc GR . .
H60B H 0.1119 0.5333 0.8966 0.078 Uiso 1 1 calc GR . .
H60C H 0.0764 0.5736 0.8381 0.078 Uiso 1 1 calc GR . .
N52 N 0.2080(6) 0.5571(5) 0.7725(4) 0.033(2) Uani 1 1 d . U .
N53 N 0.0826(5) 0.6760(6) 0.7286(4) 0.034(2) Uani 1 1 d . U .
C19 C -0.1954(8) 0.4584(8) 0.7103(7) 0.046(3) Uani 1 1 d . U .
H19A H -0.1854 0.5034 0.6859 0.055 Uiso 1 1 calc R . .
H19B H -0.2140 0.4200 0.6818 0.055 Uiso 1 1 calc R . .
C55 C 0.1740(7) 0.5234(7) 0.8196(6) 0.034(3) Uani 1 1 d . U .
C44 C -0.0593(7) 0.4675(7) 0.7512(6) 0.044(3) Uani 1 1 d . U .
H44 H -0.0482 0.5176 0.7421 0.053 Uiso 1 1 calc R . .
C61 C 0.1957(7) 0.4483(7) 0.8206(6) 0.040(3) Uani 1 1 d . U .
H61 H 0.1797 0.4119 0.8492 0.048 Uiso 1 1 calc R . .
C21 C -0.3150(8) 0.5260(8) 0.8290(7) 0.051(3) Uani 1 1 d . U .
H21 H -0.3333 0.5603 0.8584 0.061 Uiso 1 1 calc R . .
C18 C -0.0277(7) 0.1517(7) 0.6829(6) 0.038(3) Uani 1 1 d . U .
C65 C -0.0235(7) 0.6591(7) 0.6752(6) 0.044(3) Uani 1 1 d . U .
H65 H -0.0581 0.6400 0.6464 0.052 Uiso 1 1 calc R . .
C26 C 0.0457(7) 0.1722(6) 0.6798(6) 0.035(3) Uani 1 1 d . U .
H26 H 0.0809 0.1563 0.6502 0.042 Uiso 1 1 calc R . .
C38 C 0.1252(6) 0.2622(7) 0.7499(7) 0.041(3) Uani 1 1 d . U .
H38A H 0.1651 0.2572 0.7198 0.049 Uiso 1 1 calc GR . .
H38B H 0.1414 0.2422 0.7895 0.049 Uiso 1 1 calc GR . .
H38C H 0.1126 0.3146 0.7548 0.049 Uiso 1 1 calc GR . .
C29 C -0.1227(7) 0.4315(7) 0.7385(6) 0.039(3) Uani 1 1 d . U .
C57 C 0.0489(7) 0.6371(8) 0.6828(6) 0.041(3) Uani 1 1 d . U .
C86 C 0.4410(7) 0.5106(7) 0.7337(7) 0.051(4) Uani 1 1 d . U .
H86 H 0.4520 0.4615 0.7210 0.061 Uiso 1 1 calc R . .
C20 C -0.2616(8) 0.5395(8) 0.7885(8) 0.050(3) Uani 1 1 d . U .
C16 C -0.3396(8) 0.4545(8) 0.8215(7) 0.049(3) Uani 1 1 d . U .
C58 C 0.2432(7) 0.4377(7) 0.7737(7) 0.038(3) Uani 1 1 d . U .
C88 C 0.0340(7) 0.9159(8) 0.7635(8) 0.059(4) Uani 1 1 d . U .
H88 H -0.0159 0.9262 0.7739 0.071 Uiso 1 1 calc R . .
C63 C -0.0358(7) 0.7135(7) 0.7169(7) 0.040(3) Uani 1 1 d . U .
C48 C -0.0119(8) 0.4149(7) 0.7813(7) 0.049(4) Uani 1 1 d . U .
H48 H 0.0371 0.4236 0.7954 0.058 Uiso 1 1 calc R . .
C59 C 0.3029(8) 0.5246(7) 0.6973(6) 0.041(3) Uani 1 1 d . U .
H59A H 0.2825 0.5658 0.6727 0.049 Uiso 1 1 calc R . .
H59B H 0.3108 0.4821 0.6694 0.049 Uiso 1 1 calc R . .
C37 C -0.0494(7) 0.3516(7) 0.7858(6) 0.040(3) Uani 1 1 d . U .
C22 C -0.3999(8) 0.4126(8) 0.8538(7) 0.062(4) Uani 1 1 d . U .
H22A H -0.4377 0.3979 0.8240 0.093 Uiso 1 1 calc GR . .
H22B H -0.4223 0.4441 0.8853 0.093 Uiso 1 1 calc GR . .
H22C H -0.3790 0.3684 0.8732 0.093 Uiso 1 1 calc GR . .
C76 C 0.0692(7) 0.8503(8) 0.7721(6) 0.043(3) Uani 1 1 d . U .

loop_
_atom_site_aniso_label
_atom_site_aniso_U_11
_atom_site_aniso_U_22
_atom_site_aniso_U_33
_atom_site_aniso_U_23
_atom_site_aniso_U_13
_atom_site_aniso_U_12
I10 0.0349(5) 0.0311(5) 0.0239(6) 0.0008(3) 0.0020(3) 0.0056(3)
I51 0.0327(5) 0.0335(5) 0.0244(5) 0.0002(3) 0.0014(4) -0.0021(3)
Cu50 0.0346(8) 0.0329(8) 0.0344(10) 0.0010(8) 0.0001(8) 0.0003(6)
Cu11 0.0363(8) 0.0363(8) 0.0398(13) 0.0030(8) 0.0030(8) 0.0064(10)
Cu12 0.0319(7) 0.0319(7) 0.0324(12) 0.0010(8) 0.0010(8) 0.0040(9)
N85 0.038(4) 0.038(4) 0.037(8) 0.009(5) 0.009(5) 0.008(5)
N43 0.036(5) 0.029(4) 0.040(6) -0.008(4) 0.001(4) -0.006(4)
N87 0.029(4) 0.029(4) 0.070(10) -0.004(5) -0.004(5) 0.011(5)
N17 0.027(4) 0.038(5) 0.034(5) -0.011(4) 0.000(4) -0.002(4)
N15 0.037(5) 0.036(5) 0.036(6) -0.005(4) -0.008(4) 0.012(4)
N54 0.040(6) 0.019(4) 0.039(6) 0.001(4) 0.004(4) -0.001(3)
N56 0.037(5) 0.034(5) 0.039(6) -0.004(5) -0.012(4) -0.003(4)
C23 0.032(6) 0.042(6) 0.037(6) -0.009(5) 0.001(5) 0.002(5)
C66 0.050(8) 0.026(6) 0.061(9) 0.005(6) 0.000(7) -0.001(5)
N13 0.049(6) 0.037(5) 0.041(6) -0.001(4) 0.002(5) 0.012(4)
C77 0.045(7) 0.059(9) 0.077(12) -0.008(8) -0.021(7) 0.001(6)
C30 0.047(8) 0.040(7) 0.081(11) -0.024(6) -0.016(7) 0.013(5)
C64 0.052(8) 0.055(8) 0.041(8) -0.012(6) -0.002(6) -0.013(6)
C67 0.042(6) 0.024(6) 0.053(8) 0.010(5) 0.016(5) 0.002(4)
C25 0.042(7) 0.051(8) 0.050(8) -0.012(6) 0.000(6) 0.009(6)
N14 0.028(4) 0.034(5) 0.035(5) 0.001(4) -0.002(4) 0.005(4)
C62 0.026(6) 0.052(6) 0.053(7) -0.023(5) -0.014(5) 0.004(5)
C24 0.030(5) 0.040(7) 0.036(6) -0.001(5) 0.002(4) 0.005(4)
C60 0.058(8) 0.039(7) 0.059(9) -0.006(6) 0.014(7) -0.011(6)
N52 0.042(6) 0.029(4) 0.030(5) -0.001(4) -0.001(4) -0.003(4)
N53 0.034(5) 0.041(5) 0.026(5) 0.003(4) -0.002(4) -0.002(4)
C19 0.055(6) 0.037(7) 0.047(7) -0.003(6) 0.006(5) 0.002(5)
C55 0.034(6) 0.034(5) 0.033(6) 0.001(4) -0.012(4) -0.014(4)
C44 0.042(6) 0.031(5) 0.059(8) -0.006(6) 0.012(6) -0.001(4)
C61 0.041(7) 0.034(6) 0.044(7) 0.008(5) -0.009(5) -0.007(5)
C21 0.043(7) 0.055(6) 0.056(8) -0.017(5) -0.013(6) 0.024(5)
C18 0.032(5) 0.037(6) 0.045(7) -0.002(5) -0.001(4) 0.013(4)
C65 0.046(6) 0.044(7) 0.041(7) 0.002(5) -0.014(5) -0.012(5)
C26 0.036(5) 0.031(6) 0.037(6) 0.000(5) 0.003(4) 0.014(4)
C38 0.027(5) 0.047(7) 0.049(8) -0.015(7) 0.005(6) 0.001(5)
C29 0.046(5) 0.035(5) 0.035(7) -0.012(5) 0.007(5) 0.000(4)
C57 0.045(6) 0.047(7) 0.033(6) 0.001(5) -0.003(5) -0.011(5)
C86 0.042(6) 0.031(6) 0.080(11) 0.022(7) 0.026(6) 0.004(5)
C20 0.048(7) 0.040(6) 0.062(8) -0.014(5) -0.011(6) 0.016(5)
C16 0.055(7) 0.050(6) 0.042(7) -0.011(5) -0.001(6) 0.018(5)
C58 0.046(7) 0.028(5) 0.039(7) 0.004(4) -0.004(5) -0.005(4)
C88 0.033(7) 0.053(7) 0.091(12) -0.029(7) -0.012(7) 0.007(5)
C63 0.034(5) 0.041(7) 0.046(7) 0.007(5) -0.008(5) -0.012(4)
C48 0.035(6) 0.039(6) 0.072(10) -0.011(6) 0.000(6) -0.001(5)
C59 0.053(6) 0.028(6) 0.042(7) 0.010(5) 0.014(5) 0.003(5)
C37 0.040(6) 0.038(5) 0.042(7) -0.012(5) 0.004(5) -0.002(4)
C22 0.055(8) 0.065(9) 0.066(10) 0.003(7) 0.011(7) 0.028(6)
C76 0.026(6) 0.048(6) 0.054(9) -0.024(5) -0.004(5) 0.008(5)

loop_
_atom_type_symbol
_atom_type_description
_atom_type_scat_dispersion_real
_atom_type_scat_dispersion_imag
_atom_type_scat_source
C C 0.0033 0.0016 'International Tables Vol C Tables 4.2.6.8 and 6.1.1.4'
H H 0.0000 0.0000 'International Tables Vol C Tables 4.2.6.8 and 6.1.1.4'
Cu Cu 0.3201 1.2651 'International Tables Vol C Tables 4.2.6.8 and 6.1.1.4'
I I -0.4742 1.8119 'International Tables Vol C Tables 4.2.6.8 and 6.1.1.4'
N N 0.0061 0.0033 'International Tables Vol C Tables 4.2.6.8 and 6.1.1.4'

loop_
_geom_angle_atom_site_label_1
_geom_angle_atom_site_label_2
_geom_angle_atom_site_label_3
_geom_angle
_geom_angle_site_symmetry_1
_geom_angle_site_symmetry_3
Cu11 I10 Cu12 85.29(6) . .
Cu50 I51 Cu50 85.06(6) . 8_666
I51 Cu50 I51 94.89(6) . 8_666
N52 Cu50 I51 103.6(3) . .
N52 Cu50 I51 124.9(3) . 8_666
N53 Cu50 I51 125.5(3) . .
N53 Cu50 I51 102.9(3) . 8_666
N53 Cu50 N52 106.9(4) . .
I10 Cu11 I10 95.04(8) 8_556 .
N13 Cu11 I10 102.0(3) . .
N13 Cu11 I10 102.0(3) 8_556 8_556
N13 Cu11 I10 124.8(3) . 8_556
N13 Cu11 I10 124.8(3) 8_556 .
N13 Cu11 N13 109.5(6) 8_556 .
I10 Cu12 I10 94.39(7) 8_556 .
N14 Cu12 I10 125.8(3) 8_556 8_556
N14 Cu12 I10 103.7(3) . 8_556
N14 Cu12 I10 103.7(3) 8_556 .
N14 Cu12 I10 125.8(3) . .
N14 Cu12 N14 105.7(6) 8_556 .
C67 N85 C67 110.5(15) 8_666 .
C29 N43 C37 108.4(10) . .
C76 N87 C76 111.9(15) . 8_666
N14 N17 C23 120.1(9) . .
N14 N17 C24 112.7(10) . .
C24 N17 C23 126.7(10) . .
N13 N15 C19 121.0(10) . .
N13 N15 C20 111.8(12) . .
C20 N15 C19 126.6(12) . .
N52 N54 C59 120.3(9) . .
C58 N54 N52 110.7(11) . .
C58 N54 C59 127.9(10) . .
N53 N56 C62 119.2(10) . .
C63 N56 C62 126.5(11) . .
C63 N56 N53 114.2(11) . .
C37 C23 N17 113.7(11) . .
N15 N13 Cu11 132.5(9) . .
N15 N13 C16 105.6(11) . .
C16 N13 Cu11 121.9(10) . .
N85 C67 C59 119.9(11) . .
C86 C67 N85 107.0(13) . .
C86 C67 C59 132.8(12) . .
N17 N14 Cu12 131.6(8) . .
C18 N14 Cu12 124.3(9) . .
C18 N14 N17 104.1(10) . .
N56 C62 C76 116.1(12) . .
N17 C24 C26 105.0(11) . .
N17 C24 C38 121.7(11) . .
C26 C24 C38 133.3(12) . .
N54 N52 Cu50 130.7(8) . .
C55 N52 Cu50 123.0(9) . .
C55 N52 N54 106.2(10) . .
N56 N53 Cu50 133.6(8) . .
N56 N53 C57 102.2(10) . .
C57 N53 Cu50 124.0(9) . .
N15 C19 C29 114.3(11) . .
N52 C55 C60 121.6(11) . .
N52 C55 C61 108.8(12) . .
C61 C55 C60 129.6(12) . .
C29 C44 C48 106.3(12) . .
C58 C61 C55 107.5(12) . .
C20 C21 C16 109.1(13) . .
N14 C18 C25 120.2(12) . .
N14 C18 C26 111.6(12) . .
C26 C18 C25 128.1(12) . .
C63 C65 C57 106.5(12) . .
C24 C26 C18 106.6(11) . .
N43 C29 C19 119.1(12) . .
C44 C29 N43 109.4(12) . .
C44 C29 C19 131.3(13) . .
N53 C57 C64 119.3(12) . .
N53 C57 C65 111.3(12) . .
C65 C57 C64 129.2(12) . .
C67 C86 C86 107.7(8) . 8_666
N15 C20 C30 120.3(14) . .
C21 C20 N15 105.4(13) . .
C21 C20 C30 134.3(14) . .
N13 C16 C21 108.1(14) . .
N13 C16 C22 121.2(13) . .
C21 C16 C22 130.7(13) . .
N54 C58 C66 119.9(12) . .
C61 C58 N54 106.7(12) . .
C61 C58 C66 133.3(12) . .
C76 C88 C88 108.5(9) . 8_666
N56 C63 C77 123.4(13) . .
N56 C63 C65 105.7(12) . .
C65 C63 C77 130.8(13) . .
C37 C48 C44 107.3(13) . .
N54 C59 C67 112.5(11) . .
N43 C37 C23 118.8(11) . .
C48 C37 N43 108.6(12) . .
C48 C37 C23 132.3(13) . .
N87 C76 C62 121.3(12) . .
C88 C76 N87 105.6(14) . .
C88 C76 C62 133.0(13) . .

loop_
_geom_bond_atom_site_label_1
_geom_bond_atom_site_label_2
_geom_bond_distance
_geom_bond_site_symmetry_2
I10 Cu11 2.7063(17) .
I10 Cu12 2.7205(17) .
I51 Cu50 2.7145(18) .
I51 Cu50 2.7148(18) 8_666
Cu50 I51 2.7148(18) 8_666
Cu50 N52 2.048(10) .
Cu50 N53 2.021(10) .
Cu11 I10 2.7062(17) 8_556
Cu11 N13 2.051(11) .
Cu11 N13 2.051(11) 8_556
Cu12 I10 2.7205(17) 8_556
Cu12 N14 2.027(10) .
Cu12 N14 2.027(10) 8_556
N85 C67 1.378(15) .
N85 C67 1.378(15) 8_666
N43 C29 1.351(16) .
N43 C37 1.381(16) .
N87 C76 1.373(15) .
N87 C76 1.373(15) 8_666
N17 C23 1.482(15) .
N17 N14 1.357(13) .
N17 C24 1.369(15) .
N15 N13 1.329(15) .
N15 C19 1.476(16) .
N15 C20 1.373(18) .
N54 N52 1.371(13) .
N54 C58 1.368(16) .
N54 C59 1.448(15) .
N56 C62 1.458(17) .
N56 N53 1.351(14) .
N56 C63 1.342(16) .
C23 C37 1.473(18) .
C66 C58 1.515(17) .
N13 C16 1.365(17) .
C77 C63 1.446(19) .
C30 C20 1.48(2) .
C64 C57 1.513(19) .
C67 C86 1.375(17) .
C67 C59 1.499(19) .
C25 C18 1.474(18) .
N14 C18 1.341(16) .
C62 C76 1.48(2) .
C24 C26 1.378(17) .
C24 C38 1.515(17) .
C60 C55 1.476(18) .
N52 C55 1.341(15) .
N53 C57 1.364(15) .
C19 C29 1.530(19) .
C55 C61 1.415(17) .
C44 C29 1.347(18) .
C44 C48 1.440(18) .
C61 C58 1.349(19) .
C21 C20 1.33(2) .
C21 C16 1.38(2) .
C18 C26 1.379(17) .
C65 C57 1.380(18) .
C65 C63 1.356(18) .
C86 C86 1.43(3) 8_666
C16 C22 1.50(2) .
C88 C88 1.41(3) 8_666
C88 C76 1.360(18) .
C48 C37 1.334(18) .

loop_
_twin_individual_id
_twin_individual_mass_fraction_refined
1 0.50(6)
2 0.50(6)
